data_1551791
loop_
_publ_author_name
'ALI, A. Ben'
'SMIRI, L. S.'
'LEBLANC, M.'
'MAISONNEUVE, V.'

_publ_section_title
;
 Synthesis and Crystal Structure of Zirconium Fluoride, (H2dap)2[Zr2F12]
;
_journal_name_full 'X-ray Structure Analysis Online'
_journal_page_first 37
_journal_paper_doi 10.2116/xraystruct.25.37
_journal_volume 25
_journal_year 2009
_chemical_formula_moiety 'C6 H24 F12 N4 Zr2'
_chemical_formula_sum 'C6 H24 F12 N4 Zr2'
_chemical_formula_weight 562.71
_space_group_IT_number 14
_space_group_name_Hall '-P 2yn'
_space_group_name_H-M_alt 'P 1 21/n 1'
_symmetry_cell_setting monoclinic
_symmetry_space_group_name_Hall '-P 2yn'
_symmetry_space_group_name_H-M 'P 1 21/n 1'
_atom_sites_solution_hydrogens geom
_atom_sites_solution_primary direct
_atom_sites_solution_secondary difmap
_audit_creation_method SHELXL-97
_cell_angle_alpha 90.00
_cell_angle_beta 99.10(3)
_cell_angle_gamma 90.00
_cell_formula_units_Z 2
_cell_length_a 10.927(3)
_cell_length_b 7.033(3)
_cell_length_c 11.577(5)
_cell_measurement_reflns_used 32
_cell_measurement_temperature 298(2)
_cell_measurement_theta_max 16
_cell_measurement_theta_min 14
_cell_volume 878.5(6)
_computing_cell_refinement 'STADI4 v1.07'
_computing_data_collection 'STADI4 v1.07'
_computing_data_reduction 'X-red V1.10'
_computing_molecular_graphics 'DIAMOND (Brandenburg, 2001)'
_computing_publication_material 'ENCIFER V1.0 (CCDC, 2003)'
_computing_structure_refinement 'SHELXL-97 (Sheldrick, 1997)'
_computing_structure_solution 'SHELXS-97 (Sheldrick, 1997)'
_diffrn_ambient_temperature 298(2)
_diffrn_measured_fraction_theta_full 0.971
_diffrn_measured_fraction_theta_max 0.971
_diffrn_measurement_device_type 'SIEMENS AED2'
_diffrn_measurement_method '2\q/\w scan'
_diffrn_radiation_monochromator graphite
_diffrn_radiation_source 'fine-focus sealed tube'
_diffrn_radiation_type MoK\a
_diffrn_radiation_wavelength 0.71073
_diffrn_reflns_av_R_equivalents 0.0000
_diffrn_reflns_av_sigmaI/netI 0.0066
_diffrn_reflns_limit_h_max 14
_diffrn_reflns_limit_h_min -14
_diffrn_reflns_limit_k_max 9
_diffrn_reflns_limit_k_min 0
_diffrn_reflns_limit_l_max 15
_diffrn_reflns_limit_l_min 0
_diffrn_reflns_number 2124
_diffrn_reflns_theta_full 27.50
_diffrn_reflns_theta_max 27.50
_diffrn_reflns_theta_min 2.79
_diffrn_standards_decay_% 3
_diffrn_standards_interval_time 120
_diffrn_standards_number 3
_exptl_absorpt_coefficient_mu 1.30200
_exptl_absorpt_correction_T_max 0.7314
_exptl_absorpt_correction_T_min 0.6928
_exptl_absorpt_correction_type gaussian
_exptl_absorpt_process_details
;
a grid of  8 x  8 x  8 =   512 sampling points was used
;
_exptl_crystal_colour colorless
_exptl_crystal_density_diffrn 2.127
_exptl_crystal_density_meas ?
_exptl_crystal_density_method 'not measured'
_exptl_crystal_description parallelepiped
_exptl_crystal_F_000 552
_exptl_crystal_size_max 0.247
_exptl_crystal_size_mid 0.190
_exptl_crystal_size_min 0.133
_refine_diff_density_max 0.273
_refine_diff_density_min -0.265
_refine_diff_density_rms 0.051
_refine_ls_extinction_coef 0.0467(10)
_refine_ls_extinction_expression Fc^*^=kFc[1+0.001xFc^2^\l^3^/sin(2\q)]^-1/4^
_refine_ls_extinction_method SHELXL
_refine_ls_goodness_of_fit_ref 1.232
_refine_ls_matrix_type full
_refine_ls_number_parameters 113
_refine_ls_number_reflns 1881
_refine_ls_number_restraints 0
_refine_ls_restrained_S_all 1.232
_refine_ls_R_factor_all 0.0163
_refine_ls_R_factor_gt 0.0153
_refine_ls_shift/su_max 0.004
_refine_ls_shift/su_mean 0.001
_refine_ls_structure_factor_coef Fsqd
_refine_ls_weighting_details 'calc w=1/[\s^2^(Fo^2^)+(0.0118P)^2^+0.7918P] where P=(Fo^2^+2Fc^2^)/3'
_refine_ls_weighting_scheme calc
_refine_ls_wR_factor_gt 0.0413
_refine_ls_wR_factor_ref 0.0419
_reflns_number_gt 1883
_reflns_number_total 1955
_reflns_threshold_expression >2sigma(I)
_cod_data_source_file 25_37_1.cif
_cod_data_source_block absm15
_cod_depositor_comments
;
The following automatic conversions were performed:

'_exptl_crystal_density_meas' value 'none' was changed to '?' - the
value is perceived as not measured.

Automatic conversion script
Id: cif_fix_values 6524 2018-11-02 12:15:13Z antanas 
;
_cod_original_sg_symbol_H-M P21/n
_cod_database_code 1551791
_exptl_absorpt_correction_t_ave 0.7190

loop_
_symmetry_equiv_pos_as_xyz
'x, y, z'
'-x+1/2, y+1/2, -z+1/2'
'-x, -y, -z'
'x-1/2, -y-1/2, z-1/2'

loop_
_atom_site_label
_atom_site_type_symbol
_atom_site_fract_x
_atom_site_fract_y
_atom_site_fract_z
_atom_site_U_iso_or_equiv
_atom_site_adp_type
_atom_site_occupancy
_atom_site_symmetry_multiplicity
_atom_site_calc_flag
_atom_site_refinement_flags
Zr1 Zr 0.112445(14) 0.17737(2) 0.467856(14) 0.01765(8) Uani 1 1 d .
F1 F 0.01069(11) 0.05992(16) 0.59651(10) 0.0298(3) Uani 1 1 d .
F2 F 0.18782(12) 0.29063(18) 0.62719(10) 0.0348(3) Uani 1 1 d .
F3 F 0.23596(12) -0.03378(18) 0.50568(13) 0.0423(3) Uani 1 1 d .
F4 F -0.03648(11) 0.32998(18) 0.42019(14) 0.0433(3) Uani 1 1 d .
F5 F 0.13976(12) 0.1199(2) 0.29991(11) 0.0389(3) Uani 1 1 d .
F6 F 0.21938(11) 0.39677(17) 0.42793(11) 0.0332(3) Uani 1 1 d .
N1 N -0.20116(15) 0.8511(2) 0.14933(15) 0.0272(3) Uani 1 1 d .
H1A H -0.1906 0.8135 0.2236 0.048(2) Uiso 1 1 calc R
H1B H -0.2390 0.7597 0.1039 0.048(2) Uiso 1 1 calc R
H1C H -0.2474 0.9559 0.1412 0.048(2) Uiso 1 1 calc R
N2 N 0.14501(16) 0.6973(3) 0.28501(15) 0.0323(4) Uani 1 1 d .
H2A H 0.2090 0.7081 0.2465 0.048(2) Uiso 1 1 calc R
H2B H 0.1673 0.6285 0.3494 0.048(2) Uiso 1 1 calc R
H2C H 0.1212 0.8123 0.3045 0.048(2) Uiso 1 1 calc R
C1 C -0.07777(18) 0.8919(3) 0.11456(19) 0.0324(4) Uani 1 1 d .
H1D H -0.0301 0.9711 0.1739 0.048(2) Uiso 1 1 calc R
H1E H -0.0900 0.9627 0.0417 0.048(2) Uiso 1 1 calc R
C2 C -0.00462(19) 0.7132(3) 0.09905(19) 0.0347(5) Uani 1 1 d .
H2D H -0.0559 0.6305 0.0443 0.048(2) Uiso 1 1 calc R
H2E H 0.0669 0.7484 0.0637 0.048(2) Uiso 1 1 calc R
C3 C 0.0400(2) 0.6013(3) 0.2086(2) 0.0348(5) Uani 1 1 d .
H3D H -0.0282 0.5846 0.2521 0.048(2) Uiso 1 1 calc R
H3E H 0.0664 0.4763 0.1872 0.048(2) Uiso 1 1 calc R

loop_
_atom_site_aniso_label
_atom_site_aniso_U_11
_atom_site_aniso_U_22
_atom_site_aniso_U_33
_atom_site_aniso_U_23
_atom_site_aniso_U_13
_atom_site_aniso_U_12
Zr1 0.01610(10) 0.01642(10) 0.02055(10) 0.00036(6) 0.00321(6) -0.00130(6)
F1 0.0337(6) 0.0311(6) 0.0268(6) -0.0072(5) 0.0114(5) -0.0138(5)
F2 0.0432(7) 0.0346(7) 0.0250(6) -0.0009(5) 0.0006(5) -0.0173(5)
F3 0.0305(6) 0.0313(7) 0.0650(9) 0.0104(6) 0.0069(6) 0.0100(5)
F4 0.0255(6) 0.0341(7) 0.0678(9) 0.0084(6) -0.0008(6) 0.0069(5)
F5 0.0441(7) 0.0461(7) 0.0302(6) -0.0080(5) 0.0171(5) -0.0150(6)
F6 0.0315(6) 0.0313(6) 0.0359(6) 0.0086(5) 0.0022(5) -0.0114(5)
N1 0.0269(8) 0.0264(8) 0.0278(8) 0.0029(6) 0.0027(6) 0.0050(6)
N2 0.0331(9) 0.0338(9) 0.0295(8) 0.0006(7) 0.0031(7) 0.0113(7)
C1 0.0249(9) 0.0334(11) 0.0371(11) 0.0095(9) -0.0005(8) -0.0011(8)
C2 0.0253(9) 0.0469(13) 0.0320(10) -0.0028(9) 0.0043(8) 0.0028(9)
C3 0.0301(10) 0.0263(10) 0.0482(12) 0.0040(9) 0.0067(9) 0.0035(8)

loop_
_atom_type_symbol
_atom_type_description
_atom_type_scat_dispersion_real
_atom_type_scat_dispersion_imag
_atom_type_scat_source
C C 0.0033 0.0016 'International Tables Vol C Tables 4.2.6.8 and 6.1.1.4'
H H 0.0000 0.0000 'International Tables Vol C Tables 4.2.6.8 and 6.1.1.4'
N N 0.0061 0.0033 'International Tables Vol C Tables 4.2.6.8 and 6.1.1.4'
F F 0.0171 0.0103 'International Tables Vol C Tables 4.2.6.8 and 6.1.1.4'
Zr Zr -2.9673 0.5597 'International Tables Vol C Tables 4.2.6.8 and 6.1.1.4'

loop_
_exptl_crystal_face_index_h
_exptl_crystal_face_index_k
_exptl_crystal_face_index_l
_exptl_crystal_face_perp_dist
1 0 -1 0.1330
-1 0 1 0.1330
0 1 1 0.2090
0 -1 -1 0.2090
1 1 1 0.1900
-1 -1 -1 0.1900
0 -1 1 0.2470
-1 0 -1 0.1520
1 0 1 0.1520
-1 2 -2 0.2470
1 -2 2 0.2470
1 3 -5 0.2200
-1 0 0 0.1710
1 0 0 0.1710

loop_
_geom_angle_atom_site_label_1
_geom_angle_atom_site_label_2
_geom_angle_atom_site_label_3
_geom_angle
_geom_angle_site_symmetry_1
_geom_angle_site_symmetry_3
F4 Zr1 F3 165.59(6) . .
F4 Zr1 F6 90.10(6) . .
F3 Zr1 F6 102.73(6) . .
F4 Zr1 F5 94.59(7) . .
F3 Zr1 F5 82.39(6) . .
F6 Zr1 F5 76.06(6) . .
F4 Zr1 F2 103.75(7) . .
F3 Zr1 F2 86.04(6) . .
F6 Zr1 F2 75.35(5) . .
F5 Zr1 F2 145.84(5) . .
F4 Zr1 F1 84.74(6) . .
F3 Zr1 F1 88.18(6) . .
F6 Zr1 F1 145.56(5) . .
F5 Zr1 F1 138.23(5) . .
F2 Zr1 F1 72.93(5) . .
F4 Zr1 F1 83.32(6) . 3_556
F3 Zr1 F1 82.33(6) . 3_556
F6 Zr1 F1 147.38(5) . 3_556
F5 Zr1 F1 72.69(5) . 3_556
F2 Zr1 F1 137.25(5) . 3_556
F1 Zr1 F1 65.74(5) . 3_556
F4 Zr1 Zr1 82.88(5) . 3_556
F3 Zr1 Zr1 84.33(5) . 3_556
F6 Zr1 Zr1 172.94(4) . 3_556
F5 Zr1 Zr1 105.14(4) . 3_556
F2 Zr1 Zr1 105.54(4) . 3_556
F1 Zr1 Zr1 33.20(3) . 3_556
F1 Zr1 Zr1 32.53(3) 3_556 3_556
Zr1 F1 Zr1 114.26(5) . 3_556
C1 N1 H1A 109.5 . .
C1 N1 H1B 109.5 . .
H1A N1 H1B 109.5 . .
C1 N1 H1C 109.5 . .
H1A N1 H1C 109.5 . .
H1B N1 H1C 109.5 . .
C3 N2 H2A 109.5 . .
C3 N2 H2B 109.5 . .
H2A N2 H2B 109.5 . .
C3 N2 H2C 109.5 . .
H2A N2 H2C 109.5 . .
H2B N2 H2C 109.5 . .
N1 C1 C2 112.83(17) . .
N1 C1 H1D 109.0 . .
C2 C1 H1D 109.0 . .
N1 C1 H1E 109.0 . .
C2 C1 H1E 109.0 . .
H1D C1 H1E 107.8 . .
C3 C2 C1 116.08(19) . .
C3 C2 H2D 108.3 . .
C1 C2 H2D 108.3 . .
C3 C2 H2E 108.3 . .
C1 C2 H2E 108.3 . .
H2D C2 H2E 107.4 . .
N2 C3 C2 112.23(18) . .
N2 C3 H3D 109.2 . .
C2 C3 H3D 109.2 . .
N2 C3 H3E 109.2 . .
C2 C3 H3E 109.2 . .
H3D C3 H3E 107.9 . .

loop_
_geom_bond_atom_site_label_1
_geom_bond_atom_site_label_2
_geom_bond_distance
_geom_bond_site_symmetry_2
Zr1 F4 1.9545(13) .
Zr1 F3 2.0079(13) .
Zr1 F6 2.0325(13) .
Zr1 F5 2.0534(15) .
Zr1 F2 2.0579(14) .
Zr1 F1 2.1590(13) .
Zr1 F1 2.1986(12) 3_556
Zr1 Zr1 3.6601(10) 3_556
F1 Zr1 2.1986(12) 3_556
N1 C1 1.495(3) .
N1 H1A 0.8900 .
N1 H1B 0.8900 .
N1 H1C 0.8900 .
N2 C3 1.494(3) .
N2 H2A 0.8900 .
N2 H2B 0.8900 .
N2 H2C 0.8900 .
C1 C2 1.515(3) .
C1 H1D 0.9700 .
C1 H1E 0.9700 .
C2 C3 1.507(3) .
C2 H2D 0.9700 .
C2 H2E 0.9700 .
C3 H3D 0.9700 .
C3 H3E 0.9700 .
